data_7123190
loop_
_publ_author_name
'Xia, Yu'
'Bao, Qiao-Fei'
'Li, Yuke'
'Wang, Lijing'
'Zhang, Bo-Sheng'
'Liu, Hong-Chao'
'Liang, Yong-Min'

_publ_section_title
;
 Ligand-Controlled Regiodivergent \p-Allyl Palladium Catalysis Enables a
 Switch between [3+2] and [3+3] Cycloadditions
;
_journal_name_full 'Chemical Communications'
_journal_paper_doi 10.1039/C9CC00611G
_journal_year 2019
_chemical_formula_moiety 'C20 H16 O'
_chemical_formula_sum 'C20 H15 O'
_chemical_formula_weight 271.32
_space_group_crystal_system triclinic
_space_group_IT_number 2
_space_group_name_Hall '-P 1'
_space_group_name_H-M_alt 'P -1'
_symmetry_space_group_name_Hall '-P 1'
_symmetry_space_group_name_H-M 'P -1'
_atom_sites_solution_hydrogens mixed
_atom_sites_solution_primary direct
_audit_creation_date 2018-05-08
_audit_creation_method
;
Olex2 1.2
(compiled 2016.02.19 svn.r3266 for OlexSys, GUI svn.r5155)
;
_audit_update_record
;
2019-01-14 deposited with the CCDC.    2019-03-22 downloaded from the CCDC.
;
_cell_angle_alpha 63.150(10)
_cell_angle_beta 73.885(7)
_cell_angle_gamma 82.681(7)
_cell_formula_units_Z 2
_cell_length_a 8.7455(6)
_cell_length_b 9.5862(9)
_cell_length_c 9.8123(10)
_cell_measurement_reflns_used 2599
_cell_measurement_temperature 120.00(14)
_cell_measurement_theta_max 73.8140
_cell_measurement_theta_min 5.1690
_cell_volume 705.10(13)
_computing_cell_refinement 'CrysAlisPro 1.171.38.43 (Rigaku OD, 2015)'
_computing_data_collection 'CrysAlisPro 1.171.38.43 (Rigaku OD, 2015)'
_computing_data_reduction 'CrysAlisPro 1.171.38.43 (Rigaku OD, 2015)'
_computing_molecular_graphics 'Olex2 (Dolomanov et al., 2009)'
_computing_publication_material 'Olex2 (Dolomanov et al., 2009)'
_computing_structure_refinement 'ShelXL (Sheldrick, 2015)'
_computing_structure_solution 'ShelXT (Sheldrick, 2015)'
_diffrn_ambient_environment N~2~
_diffrn_ambient_temperature 120.00(14)
_diffrn_detector 'CCD plate'
_diffrn_detector_area_resol_mean 10.6525
_diffrn_detector_type Atlas
_diffrn_measured_fraction_theta_full 0.993
_diffrn_measured_fraction_theta_max 0.962
_diffrn_measurement_details
;
List of Runs (angles in degrees, time in seconds):

  # Type    Start    End  Width  t~exp~   \w     \q     \k     \f   Frames
#--------------------------------------------------------------------------
  1  \w    -66.00  29.00   1.00    1.00    --  -41.14  38.00  30.00   95
  2  \w    -73.00  27.00   1.00    1.00    --  -41.14  77.00 120.00  100
  3  \w    100.00 130.00   1.00    1.00    --   41.14 178.00   0.00   30
  4  \w     90.00 126.00   1.00    1.00    --  107.98  61.00-150.00   36
  5  \w    135.00 170.00   1.00    1.00    --  107.98  61.00-150.00   35
  6  \w    112.00 174.00   1.00    1.00    --  107.98  61.00 -30.00   62
  7  \w     65.00 178.00   1.00    1.00    --  107.98  15.00 -60.00  113
  8  \w     74.00 119.00   1.00    1.00    --  107.98-125.00-180.00   45
  9  \w     41.00  67.00   1.00    1.00    --  107.98-125.00-180.00   26
 10  \w     43.00 134.00   1.00    1.00    --  107.98 -45.00 -90.00   91
 11  \w     66.00 113.00   1.00    1.00    --  107.98 -45.00   0.00   47
 12  \w     59.00 105.00   1.00    1.00    --  107.98 -95.00  30.00   46
 13  \w     34.00 137.00   1.00    1.00    --  107.98 -77.00 150.00  103
 14  \w     29.00 105.00   1.00    1.00    --  107.98 -98.00 -48.00   76
 15  \w   -108.00 -20.00   1.00    1.00    --  -41.14 -38.00-150.00   88
;
_diffrn_measurement_device 'four-circle diffractometer'
_diffrn_measurement_device_type 'SuperNova, Dual, Cu at zero, Atlas'
_diffrn_measurement_method '\w scans'
_diffrn_orient_matrix_type 'CrysAlisPro convention (1999,Acta A55,543-557)'
_diffrn_orient_matrix_UB_11 0.0080249000
_diffrn_orient_matrix_UB_12 -0.1697558000
_diffrn_orient_matrix_UB_13 0.0208233000
_diffrn_orient_matrix_UB_21 -0.1821625000
_diffrn_orient_matrix_UB_22 -0.0132825000
_diffrn_orient_matrix_UB_23 0.0642812000
_diffrn_orient_matrix_UB_31 -0.0193281000
_diffrn_orient_matrix_UB_32 0.0587527000
_diffrn_orient_matrix_UB_33 -0.1686472000
_diffrn_radiation_monochromator mirror
_diffrn_radiation_probe x-ray
_diffrn_radiation_type CuK\a
_diffrn_radiation_wavelength 1.54184
_diffrn_reflns_av_R_equivalents 0.0235
_diffrn_reflns_av_unetI/netI 0.0246
_diffrn_reflns_Laue_measured_fraction_full 0.993
_diffrn_reflns_Laue_measured_fraction_max 0.962
_diffrn_reflns_limit_h_max 8
_diffrn_reflns_limit_h_min -10
_diffrn_reflns_limit_k_max 11
_diffrn_reflns_limit_k_min -11
_diffrn_reflns_limit_l_max 9
_diffrn_reflns_limit_l_min -12
_diffrn_reflns_number 4288
_diffrn_reflns_point_group_measured_fraction_full 0.993
_diffrn_reflns_point_group_measured_fraction_max 0.962
_diffrn_reflns_theta_full 67.684
_diffrn_reflns_theta_max 74.008
_diffrn_reflns_theta_min 5.172
_diffrn_source 'micro-focus sealed X-ray tube'
_diffrn_source_type 'SuperNova (Cu) X-ray Source'
_exptl_absorpt_coefficient_mu 0.599
_exptl_absorpt_correction_T_max 1.00000
_exptl_absorpt_correction_T_min 0.78511
_exptl_absorpt_correction_type multi-scan
_exptl_absorpt_process_details
;
CrysAlisPro 1.171.38.43 (Rigaku Oxford Diffraction, 2015)
Empirical absorption correction using spherical harmonics,
 implemented in SCALE3 ABSPACK scaling algorithm.
;
_exptl_crystal_colour 'clear light white'
_exptl_crystal_colour_lustre clear
_exptl_crystal_colour_modifier light
_exptl_crystal_colour_primary white
_exptl_crystal_density_diffrn 1.278
_exptl_crystal_description block
_exptl_crystal_F_000 286
_exptl_crystal_size_max 0.7
_exptl_crystal_size_mid 0.4
_exptl_crystal_size_min 0.1
_refine_diff_density_max 0.292
_refine_diff_density_min -0.276
_refine_diff_density_rms 0.054
_refine_ls_extinction_method none
_refine_ls_goodness_of_fit_ref 1.048
_refine_ls_hydrogen_treatment mixed
_refine_ls_matrix_type full
_refine_ls_number_parameters 195
_refine_ls_number_reflns 2743
_refine_ls_number_restraints 0
_refine_ls_restrained_S_all 1.048
_refine_ls_R_factor_all 0.0548
_refine_ls_R_factor_gt 0.0515
_refine_ls_shift/su_max 0.000
_refine_ls_shift/su_mean 0.000
_refine_ls_structure_factor_coef Fsqd
_refine_ls_weighting_details 'w=1/[\s^2^(Fo^2^)+(0.1010P)^2^+0.1290P] where P=(Fo^2^+2Fc^2^)/3'
_refine_ls_weighting_scheme calc
_refine_ls_wR_factor_gt 0.1450
_refine_ls_wR_factor_ref 0.1495
_reflns_Friedel_coverage 0.000
_reflns_number_gt 2456
_reflns_number_total 2743
_reflns_threshold_expression 'I > 2\s(I)'
_cod_data_source_file c9cc00611g2.cif
_cod_data_source_block exp_2320
_cod_original_cell_volume 705.10(12)
_cod_database_code 7123190
_shelx_space_group_comment
;
The symmetry employed for this shelxl refinement is uniquely defined
by the following loop, which should always be used as a source of
symmetry information in preference to the above space-group names.
They are only intended as comments.
;
_reflns_odcompleteness_completeness 99.48
_reflns_odcompleteness_iscentric 1
_reflns_odcompleteness_theta 66.97
_olex2_refinement_description
;
1. Fixed Uiso
 At 1.2 times of:
  All C(H,H) groups, H004 of C004, H003 of C003, H00E of C00E, H00F of C00F,
  H00G of C00G, H00H of C00H, H00I of C00I, H00J of C00J, H007 of C007, H008 of
  C008, H00B of C00B, H00C of C00C
 At 1.5 times of:
  H00K of C00L
2.a Ternary CH refined with riding coordinates:
 C00E(H00E)
2.b Secondary CH2 refined with riding coordinates:
 C00K(H00A,H00D)
2.c Aromatic/amide H refined with riding coordinates:
 C003(H003), C004(H004), C007(H007), C008(H008), C00B(H00B), C00C(H00C),
 C00F(H00F), C00G(H00G), C00H(H00H), C00I(H00I), C00J(H00J)
2.d Idealised tetrahedral OH refined as rotating group:
 C00L(H00K)
;
_shelx_shelxl_version_number 2014/7
_olex2_submission_special_instructions 'No special instructions were received'
_oxdiff_exptl_absorpt_empirical_details
;
Empirical correction (ABSPACK) includes:
- Absorption correction using spherical harmonics
- Frame scaling
- Detector area scaling
;
_oxdiff_exptl_absorpt_empirical_full_max 1.860
_oxdiff_exptl_absorpt_empirical_full_min 0.391

loop_
_space_group_symop_operation_xyz
'x, y, z'
'-x, -y, -z'

loop_
_atom_site_label
_atom_site_type_symbol
_atom_site_fract_x
_atom_site_fract_y
_atom_site_fract_z
_atom_site_U_iso_or_equiv
_atom_site_adp_type
_atom_site_occupancy
_atom_site_site_symmetry_order
_atom_site_calc_flag
_atom_site_refinement_flags_posn
O001 O 0.41935(11) 0.76545(11) 0.62008(10) 0.0256(3) Uani 1 1 d .
C002 C 0.25397(15) 0.72798(14) 0.31868(15) 0.0219(3) Uani 1 1 d .
C003 C 0.20512(16) 0.91931(16) 0.06785(15) 0.0253(3) Uani 1 1 d .
H003 H 0.2064 1.0226 -0.0076 0.030 Uiso 1 1 calc R
C004 C 0.82941(16) 0.86010(15) 0.40674(16) 0.0248(3) Uani 1 1 d .
H004 H 0.8890 0.8945 0.3028 0.030 Uiso 1 1 calc R
C005 C 0.30198(15) 0.68879(15) 0.46598(15) 0.0234(3) Uani 1 1 d .
C006 C 0.66456(16) 0.83605(15) 0.44511(15) 0.0222(3) Uani 1 1 d .
C007 C 0.25573(15) 0.88280(15) 0.20243(15) 0.0233(3) Uani 1 1 d .
H007 H 0.2913 0.9621 0.2157 0.028 Uiso 1 1 calc R
C008 C 0.90120(16) 0.83221(15) 0.52426(16) 0.0254(3) Uani 1 1 d .
H008 H 1.0100 0.8494 0.4988 0.030 Uiso 1 1 calc R
C009 C 0.57804(15) 0.78451(14) 0.59819(15) 0.0209(3) Uani 1 1 d .
C00A C 0.64563(16) 0.75319(14) 0.72402(15) 0.0212(3) Uani 1 1 d .
C00B C 0.55728(17) 0.69980(15) 0.88306(16) 0.0249(3) Uani 1 1 d .
H00B H 0.4481 0.6845 0.9090 0.030 Uiso 1 1 calc R
C00C C 0.20223(17) 0.61201(16) 0.29270(17) 0.0275(3) Uani 1 1 d .
H00C H 0.2014 0.5083 0.3671 0.033 Uiso 1 1 calc R
C00D C 0.81327(16) 0.77770(14) 0.68405(16) 0.0226(3) Uani 1 1 d .
C00E C 0.39041(15) 0.81477(15) 0.46532(14) 0.0228(3) Uani 1 1 d .
H00E H 0.3244 0.9094 0.4414 0.027 Uiso 1 1 calc R
C00F C 0.63178(18) 0.67074(16) 0.99843(16) 0.0284(3) Uani 1 1 d .
H00F H 0.5729 0.6365 1.1025 0.034 Uiso 1 1 calc R
C00G C 0.15288(17) 0.80285(17) 0.04558(16) 0.0281(3) Uani 1 1 d .
H00G H 0.1184 0.8274 -0.0442 0.034 Uiso 1 1 calc R
C00H C 0.79794(18) 0.69226(15) 0.96083(16) 0.0282(3) Uani 1 1 d .
H00H H 0.8479 0.6703 1.0406 0.034 Uiso 1 1 calc R
C00I C 0.88561(17) 0.74530(15) 0.80760(17) 0.0264(3) Uani 1 1 d .
H00I H 0.9945 0.7603 0.7844 0.032 Uiso 1 1 calc R
C00J C 0.15233(18) 0.64847(17) 0.15858(17) 0.0312(3) Uani 1 1 d .
H00J H 0.1182 0.5695 0.1438 0.037 Uiso 1 1 calc R
C00K C 0.55462(16) 0.85648(17) 0.34393(15) 0.0263(3) Uani 1 1 d .
H00A H 0.5823 0.7860 0.2944 0.032 Uiso 1 1 calc R
H00D H 0.5562 0.9632 0.2631 0.032 Uiso 1 1 calc R
C00L C 0.2660(2) 0.55317(18) 0.59372(18) 0.0376(4) Uani 1 1 d .
H00K H 0.3014 0.5519 0.6634 0.056 Uiso 1 1 calc GR
H00L H 0.209(2) 0.468(2) 0.597(2) 0.045(5) Uiso 1 1 d .

loop_
_atom_site_aniso_label
_atom_site_aniso_U_11
_atom_site_aniso_U_22
_atom_site_aniso_U_33
_atom_site_aniso_U_23
_atom_site_aniso_U_13
_atom_site_aniso_U_12
O001 0.0197(5) 0.0371(5) 0.0216(5) -0.0124(4) -0.0070(4) -0.0030(4)
C002 0.0176(6) 0.0241(7) 0.0254(6) -0.0118(5) -0.0062(5) 0.0011(5)
C003 0.0245(7) 0.0266(7) 0.0239(6) -0.0101(5) -0.0069(5) 0.0007(5)
C004 0.0226(7) 0.0274(6) 0.0256(6) -0.0133(5) -0.0035(5) -0.0028(5)
C005 0.0210(6) 0.0246(6) 0.0265(7) -0.0116(5) -0.0090(5) 0.0024(5)
C006 0.0226(7) 0.0221(6) 0.0240(6) -0.0108(5) -0.0073(5) -0.0009(5)
C007 0.0227(7) 0.0241(6) 0.0259(6) -0.0126(5) -0.0066(5) -0.0018(5)
C008 0.0193(6) 0.0277(7) 0.0333(7) -0.0161(6) -0.0072(5) -0.0016(5)
C009 0.0197(6) 0.0198(6) 0.0260(7) -0.0112(5) -0.0075(5) -0.0006(5)
C00A 0.0238(7) 0.0178(6) 0.0256(7) -0.0110(5) -0.0090(5) 0.0001(5)
C00B 0.0255(7) 0.0242(6) 0.0269(7) -0.0113(5) -0.0078(5) -0.0027(5)
C00C 0.0295(7) 0.0230(6) 0.0313(7) -0.0112(5) -0.0103(6) -0.0003(5)
C00D 0.0240(7) 0.0189(6) 0.0300(7) -0.0131(5) -0.0101(5) 0.0005(5)
C00E 0.0220(7) 0.0276(6) 0.0210(6) -0.0104(5) -0.0095(5) 0.0012(5)
C00F 0.0356(8) 0.0268(7) 0.0241(6) -0.0105(5) -0.0093(6) -0.0025(6)
C00G 0.0295(7) 0.0340(7) 0.0264(7) -0.0157(6) -0.0116(5) 0.0009(6)
C00H 0.0359(8) 0.0254(6) 0.0299(7) -0.0120(5) -0.0181(6) -0.0006(6)
C00I 0.0260(7) 0.0249(6) 0.0351(7) -0.0152(6) -0.0139(6) -0.0004(5)
C00J 0.0346(8) 0.0307(7) 0.0367(8) -0.0192(6) -0.0126(6) -0.0028(6)
C00K 0.0236(7) 0.0334(7) 0.0231(6) -0.0118(5) -0.0071(5) -0.0034(5)
C00L 0.0521(10) 0.0295(7) 0.0327(8) -0.0069(6) -0.0215(7) -0.0066(7)

loop_
_atom_type_symbol
_atom_type_description
_atom_type_scat_dispersion_real
_atom_type_scat_dispersion_imag
_atom_type_scat_source
C C 0.0181 0.0091 'International Tables Vol C Tables 4.2.6.8 and 6.1.1.4'
H H 0.0000 0.0000 'International Tables Vol C Tables 4.2.6.8 and 6.1.1.4'
O O 0.0492 0.0322 'International Tables Vol C Tables 4.2.6.8 and 6.1.1.4'

loop_
_geom_angle_atom_site_label_1
_geom_angle_atom_site_label_2
_geom_angle_atom_site_label_3
_geom_angle
C009 O001 C00E 107.57(9)
C007 C002 C005 121.32(11)
C00C C002 C005 121.05(12)
C00C C002 C007 117.62(12)
C007 C003 H003 119.8
C00G C003 H003 119.8
C00G C003 C007 120.30(12)
C006 C004 H004 120.4
C008 C004 H004 120.4
C008 C004 C006 119.20(12)
C002 C005 C00E 116.08(11)
C00L C005 C002 122.75(12)
C00L C005 C00E 121.14(12)
C004 C006 C00K 131.26(12)
C009 C006 C004 120.06(12)
C009 C006 C00K 108.67(11)
C002 C007 H007 119.5
C003 C007 C002 121.01(12)
C003 C007 H007 119.5
C004 C008 H008 119.3
C004 C008 C00D 121.46(12)
C00D C008 H008 119.3
O001 C009 C00A 122.37(11)
C006 C009 O001 114.43(11)
C006 C009 C00A 123.21(12)
C009 C00A C00B 123.74(12)
C009 C00A C00D 116.38(12)
C00B C00A C00D 119.88(12)
C00A C00B H00B 119.9
C00F C00B C00A 120.22(13)
C00F C00B H00B 119.9
C002 C00C H00C 119.4
C00J C00C C002 121.28(12)
C00J C00C H00C 119.4
C008 C00D C00A 119.68(12)
C00I C00D C008 122.37(12)
C00I C00D C00A 117.95(12)
O001 C00E C005 110.23(10)
O001 C00E H00E 108.5
O001 C00E C00K 106.89(10)
C005 C00E H00E 108.5
C005 C00E C00K 113.96(11)
C00K C00E H00E 108.5
C00B C00F H00F 119.8
C00B C00F C00H 120.48(13)
C00H C00F H00F 119.8
C003 C00G H00G 120.3
C003 C00G C00J 119.46(12)
C00J C00G H00G 120.3
C00F C00H H00H 119.8
C00I C00H C00F 120.33(12)
C00I C00H H00H 119.8
C00D C00I H00I 119.4
C00H C00I C00D 121.13(13)
C00H C00I H00I 119.4
C00C C00J C00G 120.31(12)
C00C C00J H00J 119.8
C00G C00J H00J 119.8
C006 C00K C00E 102.28(10)
C006 C00K H00A 111.3
C006 C00K H00D 111.3
C00E C00K H00A 111.3
C00E C00K H00D 111.3
H00A C00K H00D 109.2
C005 C00L H00K 109.5
C005 C00L H00L 122.7(11)
H00K C00L H00L 127.8

loop_
_geom_bond_atom_site_label_1
_geom_bond_atom_site_label_2
_geom_bond_distance
O001 C009 1.3672(16)
O001 C00E 1.4587(14)
C002 C005 1.4875(17)
C002 C007 1.4039(18)
C002 C00C 1.3978(18)
C003 H003 0.9300
C003 C007 1.3892(17)
C003 C00G 1.3815(19)
C004 H004 0.9300
C004 C006 1.4066(18)
C004 C008 1.3697(18)
C005 C00E 1.5116(17)
C005 C00L 1.332(2)
C006 C009 1.3662(18)
C006 C00K 1.5016(17)
C007 H007 0.9300
C008 H008 0.9300
C008 C00D 1.4197(19)
C009 C00A 1.4103(17)
C00A C00B 1.4157(19)
C00A C00D 1.4297(19)
C00B H00B 0.9300
C00B C00F 1.3645(19)
C00C H00C 0.9300
C00C C00J 1.3816(19)
C00D C00I 1.4148(17)
C00E H00E 0.9800
C00E C00K 1.5516(18)
C00F H00F 0.9300
C00F C00H 1.414(2)
C00G H00G 0.9300
C00G C00J 1.391(2)
C00H H00H 0.9300
C00H C00I 1.370(2)
C00I H00I 0.9300
C00J H00J 0.9300
C00K H00A 0.9700
C00K H00D 0.9700
C00L H00K 0.8200
C00L H00L 0.99(2)

loop_
_geom_torsion_atom_site_label_1
_geom_torsion_atom_site_label_2
_geom_torsion_atom_site_label_3
_geom_torsion_atom_site_label_4
_geom_torsion
O001 C009 C00A C00B 0.0(2)
O001 C009 C00A C00D 179.78(11)
O001 C00E C00K C006 -3.81(13)
C002 C005 C00E O001 175.73(10)
C002 C005 C00E C00K -64.09(15)
C002 C00C C00J C00G 0.1(2)
C003 C00G C00J C00C 0.6(2)
C004 C006 C009 O001 -179.87(11)
C004 C006 C009 C00A 0.1(2)
C004 C006 C00K C00E -177.83(13)
C004 C008 C00D C00A -0.9(2)
C004 C008 C00D C00I 178.76(12)
C005 C002 C007 C003 -177.58(12)
C005 C002 C00C C00J 177.76(12)
C005 C00E C00K C006 -125.84(11)
C006 C004 C008 C00D 0.8(2)
C006 C009 C00A C00B 179.98(11)
C006 C009 C00A C00D -0.22(19)
C007 C002 C005 C00E -14.89(18)
C007 C002 C005 C00L 163.11(15)
C007 C002 C00C C00J -0.9(2)
C007 C003 C00G C00J -0.4(2)
C008 C004 C006 C009 -0.42(19)
C008 C004 C006 C00K 179.89(13)
C008 C00D C00I C00H -179.75(12)
C009 O001 C00E C005 128.26(11)
C009 O001 C00E C00K 3.92(13)
C009 C006 C00K C00E 2.45(14)
C009 C00A C00B C00F 179.39(11)
C009 C00A C00D C008 0.59(18)
C009 C00A C00D C00I -179.10(10)
C00A C00B C00F C00H -0.5(2)
C00A C00D C00I C00H -0.07(19)
C00B C00A C00D C008 -179.60(11)
C00B C00A C00D C00I 0.71(19)
C00B C00F C00H C00I 1.2(2)
C00C C002 C005 C00E 166.47(12)
C00C C002 C005 C00L -15.5(2)
C00C C002 C007 C003 1.1(2)
C00D C00A C00B C00F -0.4(2)
C00E O001 C009 C006 -2.49(15)
C00E O001 C009 C00A 177.52(11)
C00F C00H C00I C00D -0.9(2)
C00G C003 C007 C002 -0.4(2)
C00K C006 C009 O001 -0.11(15)
C00K C006 C009 C00A 179.88(11)
C00L C005 C00E O001 -2.31(19)
C00L C005 C00E C00K 117.87(15)
